data_7202595
loop_
_publ_author_name
'Lian, Zhao-Xun'
'Cai, Jiwen'
'Chen, Cai-Hong'
'Luo, Hai-Bin'

_publ_section_title
;
 Linear silver isonicotinamide complex extended by arenedisulfonate via
 hydrogen bonds and weak Ag?O interactions
;
_journal_issue 4
_journal_name_full CrystEngComm
_journal_page_first 319
_journal_paper_doi 10.1039/b616289d
_journal_volume 9
_journal_year 2007
_chemical_formula_moiety 'C24 H24 Ag2 N8 O4, 2(C24 H20 Ag N4 O9 S2)'
_chemical_formula_sum 'C72 H64 Ag4 N16 O22 S4'
_chemical_formula_weight 2065.11
_chemical_name_systematic
;
?
;
_space_group_IT_number 2
_symmetry_cell_setting triclinic
_symmetry_space_group_name_Hall '-P 1'
_symmetry_space_group_name_H-M 'P -1'
_atom_sites_solution_hydrogens geom
_atom_sites_solution_primary direct
_atom_sites_solution_secondary difmap
_audit_creation_method SHELXL-97
_cell_angle_alpha 100.51(3)
_cell_angle_beta 103.36(3)
_cell_angle_gamma 102.01(3)
_cell_formula_units_Z 1
_cell_length_a 9.4640(19)
_cell_length_b 12.346(3)
_cell_length_c 18.082(4)
_cell_measurement_reflns_used 25
_cell_measurement_temperature 273(2)
_cell_measurement_theta_max 18
_cell_measurement_theta_min 12
_cell_volume 1950.7(9)
_computing_cell_refinement 'SAINT-PLUS (Bruker, 2003)'
_computing_data_collection 'SMART (Bruker, 2001)'
_computing_data_reduction SAINT-PLUS
_computing_molecular_graphics SHELXTL
_computing_publication_material SHELXTL
_computing_structure_refinement SHELXTL
_computing_structure_solution 'SHELXTL (Bruker, 2005)'
_diffrn_ambient_temperature 273(2)
_diffrn_detector_area_resol_mean none
_diffrn_measured_fraction_theta_full 1.000
_diffrn_measured_fraction_theta_max 1.000
_diffrn_measurement_device_type 'Bruker AXS SMART 1000 CCD diffractometer'
_diffrn_measurement_method '\w scans'
_diffrn_radiation_monochromator graphite
_diffrn_radiation_source 'fine-focus sealed tube'
_diffrn_radiation_type MoK\a
_diffrn_radiation_wavelength 0.71073
_diffrn_reflns_av_R_equivalents 0.0398
_diffrn_reflns_av_sigmaI/netI 0.0319
_diffrn_reflns_limit_h_max 11
_diffrn_reflns_limit_h_min 0
_diffrn_reflns_limit_k_max 14
_diffrn_reflns_limit_k_min -15
_diffrn_reflns_limit_l_max 21
_diffrn_reflns_limit_l_min -22
_diffrn_reflns_number 8420
_diffrn_reflns_theta_full 25.97
_diffrn_reflns_theta_max 25.97
_diffrn_reflns_theta_min 2.27
_diffrn_standards_decay_% 0
_diffrn_standards_interval_count 0
_diffrn_standards_interval_time .
_diffrn_standards_number 0
_exptl_absorpt_coefficient_mu 1.182
_exptl_absorpt_correction_T_max 0.789
_exptl_absorpt_correction_T_min 0.573
_exptl_absorpt_correction_type multi-scan
_exptl_absorpt_process_details 'SADABS (Sheldrick, 1996)'
_exptl_crystal_colour Colourless
_exptl_crystal_density_diffrn 1.758
_exptl_crystal_density_method 'not measured'
_exptl_crystal_description Block
_exptl_crystal_F_000 1036
_exptl_crystal_size_max 0.50
_exptl_crystal_size_mid 0.40
_exptl_crystal_size_min 0.20
_refine_diff_density_max 1.659
_refine_diff_density_min -2.205
_refine_diff_density_rms 0.153
_refine_ls_extinction_method none
_refine_ls_goodness_of_fit_ref 1.056
_refine_ls_hydrogen_treatment constr
_refine_ls_matrix_type full
_refine_ls_number_parameters 532
_refine_ls_number_reflns 7654
_refine_ls_number_restraints 0
_refine_ls_restrained_S_all 1.056
_refine_ls_R_factor_all 0.0836
_refine_ls_R_factor_gt 0.0512
_refine_ls_shift/su_max 0.001
_refine_ls_shift/su_mean 0.000
_refine_ls_structure_factor_coef Fsqd
_refine_ls_weighting_details 'calc w=1/[\s^2^(Fo^2^)+(0.1056P)^2^+0.0814P] where P=(Fo^2^+2Fc^2^)/3'
_refine_ls_weighting_scheme calc
_refine_ls_wR_factor_gt 0.1326
_refine_ls_wR_factor_ref 0.1495
_reflns_number_gt 5331
_reflns_number_total 7654
_reflns_threshold_expression >2sigma(I)
_cod_data_source_file b616289d.txt
_cod_data_source_block 4
_cod_depositor_comments
;
The following automatic conversions were performed:
'_symmetry_cell_setting' value 'Triclinic' changed to 'triclinic'
according to '/home/saulius/struct/CIF-dictionaries/cif_core.dic'
dictionary named 'cif_core.dic' version 2.4.1 from
2010-06-29.

'_exptl_absorpt_correction_type' value 'Multi-Scan' changed
to 'multi-scan' according to
'/home/saulius/struct/CIF-dictionaries/cif_core.dic' dictionary named
'cif_core.dic' version 2.4.1 from 2010-06-29.

Automatic conversion script
Id: cif_fix_enum 1527 2010-12-29 10:47:43Z saulius 
;
_cod_original_cell_volume 1950.7(7)
_cod_original_sg_symbol_Hall -P1
_cod_original_sg_symbol_H-M P-1
_cod_database_code 7202595

loop_
_symmetry_equiv_pos_as_xyz
'x, y, z'
'-x, -y, -z'

loop_
_atom_site_label
_atom_site_type_symbol
_atom_site_fract_x
_atom_site_fract_y
_atom_site_fract_z
_atom_site_U_iso_or_equiv
_atom_site_adp_type
_atom_site_occupancy
_atom_site_symmetry_multiplicity
_atom_site_calc_flag
_atom_site_refinement_flags
_atom_site_disorder_assembly
_atom_site_disorder_group
Ag1 Ag 0.59527(4) 0.07945(3) 0.44828(2) 0.05125(14) Uani 1 1 d . . .
Ag2 Ag 0.02838(4) 0.71385(3) 0.89894(2) 0.05680(15) Uani 1 1 d . . .
S1 S 0.69749(13) 0.13361(9) 0.68625(6) 0.0434(3) Uani 1 1 d . . .
S2 S 0.17492(13) 0.81965(9) 0.75109(6) 0.0432(3) Uani 1 1 d . . .
N1 N 0.4718(4) 0.2104(3) 0.4458(2) 0.0398(8) Uani 1 1 d . . .
N2 N 0.7414(4) -0.0365(3) 0.4508(2) 0.0413(8) Uani 1 1 d . . .
N3 N 0.0999(4) 0.4470(3) 0.3879(2) 0.0457(9) Uani 1 1 d . . .
H3A H 0.0469 0.4958 0.3880 0.055 Uiso 1 1 calc R . .
H3B H 0.0789 0.3910 0.3477 0.055 Uiso 1 1 calc R . .
N4 N 1.0939(4) -0.2858(3) 0.5103(2) 0.0489(10) Uani 1 1 d . . .
H4A H 1.1459 -0.3353 0.5100 0.059 Uiso 1 1 calc R . .
H4B H 1.1071 -0.2356 0.5528 0.059 Uiso 1 1 calc R . .
N5 N 0.1099(4) 0.5605(3) 0.8899(2) 0.0493(10) Uani 1 1 d . . .
N6 N -0.1059(4) 0.8353(3) 0.9109(2) 0.0453(9) Uani 1 1 d . . .
N7 N 0.1422(4) 0.1529(3) 0.8158(2) 0.0510(10) Uani 1 1 d . . .
H7A H 0.1639 0.0882 0.8112 0.061 Uiso 1 1 calc R . .
H7B H 0.0630 0.1596 0.7842 0.061 Uiso 1 1 calc R . .
N8 N -0.4808(4) 1.0746(3) 0.9071(3) 0.0550(11) Uani 1 1 d . . .
H8A H -0.5272 1.1270 0.9130 0.066 Uiso 1 1 calc R . .
H8B H -0.5284 1.0080 0.8774 0.066 Uiso 1 1 calc R . .
O1 O 0.2502(4) 0.5360(3) 0.50911(19) 0.0561(9) Uani 1 1 d . . .
O2 O 0.9700(4) -0.3571(3) 0.38287(18) 0.0571(9) Uani 1 1 d . . .
O3 O 0.3455(3) 0.2397(3) 0.91863(18) 0.0453(7) Uani 1 1 d . . .
O4 O -0.2657(5) 1.1894(3) 0.9859(2) 0.0825(14) Uani 1 1 d . . .
O5 O 0.6276(4) 0.5713(3) 0.85216(19) 0.0587(10) Uani 1 1 d . . .
O6 O 0.6617(5) 0.1311(3) 0.60417(19) 0.0706(11) Uani 1 1 d . . .
O7 O 0.8514(4) 0.1358(3) 0.7200(3) 0.0787(13) Uani 1 1 d . . .
O8 O 0.5921(4) 0.0446(3) 0.7032(2) 0.0635(10) Uani 1 1 d . . .
O9 O 0.1717(4) 0.8353(3) 0.67412(19) 0.0621(10) Uani 1 1 d . . .
O10 O 0.2172(4) 0.9260(3) 0.81067(19) 0.0589(9) Uani 1 1 d . . .
O11 O 0.0348(3) 0.7446(3) 0.7528(2) 0.0558(9) Uani 1 1 d . . .
C1 C 0.3830(5) 0.2179(4) 0.3794(3) 0.0458(11) Uani 1 1 d . . .
H1 H 0.3793 0.1696 0.3326 0.055 Uiso 1 1 calc R . .
C2 C 0.2957(5) 0.2952(4) 0.3774(3) 0.0439(10) Uani 1 1 d . . .
H2 H 0.2325 0.2969 0.3300 0.053 Uiso 1 1 calc R . .
C3 C 0.3029(4) 0.3696(3) 0.4460(2) 0.0334(8) Uani 1 1 d . . .
C4 C 0.3974(5) 0.3632(4) 0.5145(3) 0.0437(10) Uani 1 1 d . . .
H4 H 0.4058 0.4124 0.5618 0.052 Uiso 1 1 calc R . .
C5 C 0.4795(5) 0.2834(4) 0.5127(3) 0.0443(11) Uani 1 1 d . . .
H5 H 0.5426 0.2796 0.5594 0.053 Uiso 1 1 calc R . .
C6 C 0.2140(5) 0.4583(3) 0.4499(3) 0.0388(9) Uani 1 1 d . . .
C7 C 0.8217(4) -0.0501(3) 0.5181(2) 0.0358(9) Uani 1 1 d . . .
H7 H 0.8200 -0.0054 0.5650 0.043 Uiso 1 1 calc R . .
C8 C 0.9078(4) -0.1286(3) 0.5203(2) 0.0344(8) Uani 1 1 d . . .
H8 H 0.9639 -0.1354 0.5680 0.041 Uiso 1 1 calc R . .
C9 C 0.9087(4) -0.1968(3) 0.4503(2) 0.0345(9) Uani 1 1 d . . .
C10 C 0.8251(6) -0.1813(4) 0.3810(3) 0.0497(12) Uani 1 1 d . . .
H10 H 0.8239 -0.2251 0.3331 0.060 Uiso 1 1 calc R . .
C11 C 0.7436(6) -0.1007(4) 0.3835(3) 0.0510(12) Uani 1 1 d . . .
H11 H 0.6885 -0.0908 0.3366 0.061 Uiso 1 1 calc R . .
C12 C 0.9941(5) -0.2871(4) 0.4457(3) 0.0406(10) Uani 1 1 d . . .
C13 C 0.1741(7) 0.5284(4) 0.9531(3) 0.0662(16) Uani 1 1 d . . .
H13 H 0.1933 0.5767 1.0022 0.079 Uiso 1 1 calc R . .
C14 C 0.2130(6) 0.4268(4) 0.9484(3) 0.0577(14) Uani 1 1 d . . .
H14 H 0.2576 0.4075 0.9939 0.069 Uiso 1 1 calc R . .
C15 C 0.1862(4) 0.3537(3) 0.8768(2) 0.0344(9) Uani 1 1 d . . .
C16 C 0.1213(5) 0.3877(4) 0.8109(3) 0.0454(11) Uani 1 1 d . . .
H16 H 0.1005 0.3410 0.7610 0.054 Uiso 1 1 calc R . .
C17 C 0.0883(5) 0.4925(4) 0.8208(3) 0.0460(11) Uani 1 1 d . . .
H17 H 0.0487 0.5162 0.7764 0.055 Uiso 1 1 calc R . .
C18 C 0.2306(5) 0.2422(3) 0.8713(2) 0.0368(9) Uani 1 1 d . . .
C19 C -0.1304(5) 0.8729(4) 0.9792(3) 0.0442(10) Uani 1 1 d . . .
H19 H -0.0948 0.8417 1.0207 0.053 Uiso 1 1 calc R . .
C20 C -0.2061(5) 0.9557(4) 0.9919(3) 0.0423(10) Uani 1 1 d . . .
H20 H -0.2199 0.9803 1.0409 0.051 Uiso 1 1 calc R . .
C21 C -0.2613(4) 1.0017(3) 0.9302(2) 0.0371(9) Uani 1 1 d . . .
C22 C -0.2372(6) 0.9613(4) 0.8589(3) 0.0529(13) Uani 1 1 d . . .
H22 H -0.2742 0.9891 0.8159 0.063 Uiso 1 1 calc R . .
C23 C -0.1594(6) 0.8808(4) 0.8518(3) 0.0529(12) Uani 1 1 d . . .
H23 H -0.1424 0.8560 0.8037 0.063 Uiso 1 1 calc R . .
C24 C -0.3361(5) 1.0962(4) 0.9435(2) 0.0411(10) Uani 1 1 d . . .
C25 C 0.6713(5) 0.2652(3) 0.7335(2) 0.0366(9) Uani 1 1 d . . .
C26 C 0.7317(5) 0.3650(4) 0.7150(3) 0.0447(10) Uani 1 1 d . . .
H26 H 0.7844 0.3640 0.6774 0.054 Uiso 1 1 calc R . .
C27 C 0.7127(5) 0.4677(4) 0.7534(3) 0.0469(11) Uani 1 1 d . . .
H27 H 0.7536 0.5357 0.7419 0.056 Uiso 1 1 calc R . .
C28 C 0.6351(5) 0.4684(4) 0.8073(3) 0.0446(11) Uani 1 1 d . . .
C29 C 0.5761(6) 0.3706(4) 0.8264(3) 0.0568(13) Uani 1 1 d . . .
H29 H 0.5253 0.3726 0.8647 0.068 Uiso 1 1 calc R . .
C30 C 0.5927(6) 0.2679(4) 0.7882(3) 0.0540(12) Uani 1 1 d . . .
H30 H 0.5500 0.2004 0.7998 0.065 Uiso 1 1 calc R . .
C31 C 0.3144(4) 0.7465(3) 0.7777(2) 0.0358(9) Uani 1 1 d . . .
C32 C 0.3401(5) 0.6656(4) 0.7219(3) 0.0468(11) Uani 1 1 d . . .
H32 H 0.2894 0.6528 0.6692 0.056 Uiso 1 1 calc R . .
C33 C 0.4426(6) 0.6034(4) 0.7454(3) 0.0534(13) Uani 1 1 d . . .
H33 H 0.4595 0.5481 0.7085 0.064 Uiso 1 1 calc R . .
C34 C 0.5179(5) 0.6242(3) 0.8226(3) 0.0407(10) Uani 1 1 d . . .
C35 C 0.4915(5) 0.7033(4) 0.8789(2) 0.0411(10) Uani 1 1 d . . .
H35 H 0.5424 0.7156 0.9315 0.049 Uiso 1 1 calc R . .
C36 C 0.3880(5) 0.7639(4) 0.8559(2) 0.0408(10) Uani 1 1 d . . .
H36 H 0.3681 0.8165 0.8934 0.049 Uiso 1 1 calc R . .

loop_
_atom_site_aniso_label
_atom_site_aniso_U_11
_atom_site_aniso_U_22
_atom_site_aniso_U_33
_atom_site_aniso_U_23
_atom_site_aniso_U_13
_atom_site_aniso_U_12
Ag1 0.0503(2) 0.0404(2) 0.0695(3) 0.01011(17) 0.00748(17) 0.03894(17)
Ag2 0.0595(3) 0.0387(2) 0.0764(3) 0.00862(18) 0.00704(19) 0.04001(18)
S1 0.0514(6) 0.0339(5) 0.0466(6) 0.0057(4) 0.0003(5) 0.0331(5)
S2 0.0513(6) 0.0349(5) 0.0425(6) 0.0010(4) -0.0016(5) 0.0329(5)
N1 0.0392(19) 0.0281(17) 0.057(2) 0.0091(15) 0.0081(16) 0.0264(15)
N2 0.0428(19) 0.0383(19) 0.052(2) 0.0090(16) 0.0096(16) 0.0348(16)
N3 0.052(2) 0.0347(18) 0.058(2) 0.0116(16) 0.0076(17) 0.0347(17)
N4 0.062(2) 0.047(2) 0.051(2) 0.0112(17) 0.0122(18) 0.0461(19)
N5 0.060(2) 0.0306(19) 0.061(2) 0.0066(17) 0.0051(19) 0.0358(18)
N6 0.045(2) 0.0328(18) 0.064(2) 0.0114(17) 0.0090(17) 0.0291(16)
N7 0.056(2) 0.0352(19) 0.059(2) 0.0067(17) -0.0037(18) 0.0321(18)
N8 0.044(2) 0.041(2) 0.083(3) 0.009(2) 0.007(2) 0.0324(18)
O1 0.064(2) 0.0410(18) 0.063(2) -0.0004(15) 0.0039(16) 0.0410(16)
O2 0.083(2) 0.051(2) 0.0481(18) 0.0055(15) 0.0117(16) 0.0550(19)
O3 0.0457(17) 0.0409(17) 0.0543(17) 0.0116(14) 0.0052(14) 0.0318(14)
O4 0.074(3) 0.056(2) 0.091(3) -0.021(2) -0.019(2) 0.042(2)
O5 0.062(2) 0.0521(19) 0.0570(19) -0.0065(15) -0.0072(16) 0.0480(17)
O6 0.118(3) 0.062(2) 0.0479(19) 0.0103(17) 0.020(2) 0.066(2)
O7 0.053(2) 0.062(2) 0.106(3) -0.006(2) -0.013(2) 0.0439(19)
O8 0.077(2) 0.0338(17) 0.080(2) 0.0115(16) 0.0149(19) 0.0262(17)
O9 0.083(3) 0.065(2) 0.0501(19) 0.0184(17) 0.0078(17) 0.053(2)
O10 0.071(2) 0.0357(17) 0.062(2) -0.0064(14) -0.0059(16) 0.0395(16)
O11 0.0398(17) 0.058(2) 0.067(2) 0.0013(17) 0.0049(15) 0.0322(16)
C1 0.052(3) 0.038(2) 0.057(3) 0.013(2) 0.012(2) 0.035(2)
C2 0.058(3) 0.038(2) 0.048(2) 0.0141(19) 0.012(2) 0.035(2)
C3 0.035(2) 0.0232(18) 0.051(2) 0.0139(16) 0.0137(18) 0.0202(16)
C4 0.045(2) 0.031(2) 0.052(2) 0.0024(18) 0.0024(19) 0.0218(19)
C5 0.047(2) 0.035(2) 0.051(2) 0.0080(19) -0.0015(19) 0.0289(19)
C6 0.042(2) 0.028(2) 0.054(2) 0.0106(18) 0.0136(19) 0.0247(18)
C7 0.035(2) 0.031(2) 0.049(2) 0.0087(17) 0.0130(17) 0.0239(17)
C8 0.036(2) 0.0279(19) 0.043(2) 0.0070(16) 0.0092(17) 0.0194(16)
C9 0.037(2) 0.0301(19) 0.048(2) 0.0127(17) 0.0159(18) 0.0261(17)
C10 0.065(3) 0.051(3) 0.042(2) 0.007(2) 0.010(2) 0.045(2)
C11 0.061(3) 0.056(3) 0.045(2) 0.012(2) 0.007(2) 0.047(2)
C12 0.046(2) 0.036(2) 0.052(2) 0.0146(19) 0.0163(19) 0.0324(19)
C13 0.099(4) 0.046(3) 0.053(3) 0.001(2) 0.000(3) 0.052(3)
C14 0.079(4) 0.047(3) 0.048(3) 0.005(2) -0.001(2) 0.043(3)
C15 0.036(2) 0.029(2) 0.047(2) 0.0123(17) 0.0097(17) 0.0237(17)
C16 0.060(3) 0.039(2) 0.046(2) 0.0111(19) 0.010(2) 0.037(2)
C17 0.052(3) 0.037(2) 0.053(3) 0.014(2) 0.005(2) 0.030(2)
C18 0.044(2) 0.036(2) 0.043(2) 0.0138(18) 0.0141(18) 0.0314(19)
C19 0.048(2) 0.043(2) 0.058(3) 0.025(2) 0.020(2) 0.030(2)
C20 0.042(2) 0.041(2) 0.056(3) 0.019(2) 0.017(2) 0.0268(19)
C21 0.032(2) 0.036(2) 0.050(2) 0.0110(18) 0.0091(17) 0.0249(17)
C22 0.071(3) 0.058(3) 0.040(2) 0.011(2) 0.010(2) 0.048(3)
C23 0.069(3) 0.055(3) 0.045(2) 0.008(2) 0.012(2) 0.048(3)
C24 0.047(2) 0.036(2) 0.043(2) 0.0036(18) 0.0069(19) 0.0263(19)
C25 0.040(2) 0.032(2) 0.041(2) 0.0082(17) 0.0054(17) 0.0238(18)
C26 0.050(3) 0.039(2) 0.052(3) 0.011(2) 0.017(2) 0.025(2)
C27 0.056(3) 0.036(2) 0.061(3) 0.020(2) 0.019(2) 0.028(2)
C28 0.041(2) 0.039(2) 0.054(3) 0.0016(19) 0.0025(19) 0.0309(19)
C29 0.063(3) 0.054(3) 0.063(3) 0.007(2) 0.032(3) 0.027(2)
C30 0.072(3) 0.041(3) 0.058(3) 0.013(2) 0.028(3) 0.022(2)
C31 0.039(2) 0.0265(19) 0.044(2) 0.0056(16) 0.0057(17) 0.0217(17)
C32 0.052(3) 0.055(3) 0.040(2) 0.006(2) 0.0068(19) 0.040(2)
C33 0.063(3) 0.056(3) 0.048(3) -0.001(2) 0.010(2) 0.047(3)
C34 0.040(2) 0.033(2) 0.052(2) 0.0059(18) 0.0057(19) 0.0260(18)
C35 0.046(2) 0.038(2) 0.038(2) 0.0044(17) 0.0004(18) 0.0264(19)
C36 0.045(2) 0.035(2) 0.043(2) 0.0004(17) 0.0067(18) 0.0271(19)

loop_
_atom_type_symbol
_atom_type_description
_atom_type_scat_dispersion_real
_atom_type_scat_dispersion_imag
_atom_type_scat_source
C C 0.0033 0.0016 'International Tables Vol C Tables 4.2.6.8 and 6.1.1.4'
H H 0.0000 0.0000 'International Tables Vol C Tables 4.2.6.8 and 6.1.1.4'
N N 0.0061 0.0033 'International Tables Vol C Tables 4.2.6.8 and 6.1.1.4'
O O 0.0106 0.0060 'International Tables Vol C Tables 4.2.6.8 and 6.1.1.4'
S S 0.1246 0.1234 'International Tables Vol C Tables 4.2.6.8 and 6.1.1.4'
Ag Ag -0.8971 1.1015 'International Tables Vol C Tables 4.2.6.8 and 6.1.1.4'

loop_
_geom_angle_atom_site_label_1
_geom_angle_atom_site_label_2
_geom_angle_atom_site_label_3
_geom_angle
_geom_angle_site_symmetry_1
_geom_angle_site_symmetry_3
_geom_angle_publ_flag
N1 Ag1 N2 173.38(14) . . ?
N1 Ag1 O6 89.46(12) . . ?
N2 Ag1 O6 90.89(12) . . ?
N6 Ag2 N5 164.50(16) . . ?
N6 Ag2 O4 101.52(13) . 2_577 ?
N5 Ag2 O4 87.02(13) . 2_577 ?
N6 Ag2 O11 90.64(12) . . ?
N5 Ag2 O11 96.74(13) . . ?
O4 Ag2 O11 118.11(14) 2_577 . ?
O7 S1 O6 113.8(3) . . ?
O7 S1 O8 112.5(2) . . ?
O6 S1 O8 112.0(3) . . ?
O7 S1 C25 106.4(2) . . ?
O6 S1 C25 105.67(19) . . ?
O8 S1 C25 105.7(2) . . ?
O9 S2 O10 113.6(2) . . ?
O9 S2 O11 112.4(2) . . ?
O10 S2 O11 111.3(2) . . ?
O9 S2 C31 107.4(2) . . ?
O10 S2 C31 106.56(19) . . ?
O11 S2 C31 104.9(2) . . ?
C1 N1 C5 118.1(3) . . ?
C1 N1 Ag1 121.4(3) . . ?
C5 N1 Ag1 120.4(3) . . ?
C11 N2 C7 118.9(3) . . ?
C11 N2 Ag1 119.2(3) . . ?
C7 N2 Ag1 121.9(3) . . ?
C6 N3 H3A 120.0 . . ?
C6 N3 H3B 120.0 . . ?
H3A N3 H3B 120.0 . . ?
C12 N4 H4A 120.0 . . ?
C12 N4 H4B 120.0 . . ?
H4A N4 H4B 120.0 . . ?
C17 N5 C13 117.7(4) . . ?
C17 N5 Ag2 120.3(3) . . ?
C13 N5 Ag2 121.9(3) . . ?
C19 N6 C23 117.2(4) . . ?
C19 N6 Ag2 120.6(3) . . ?
C23 N6 Ag2 122.0(3) . . ?
C18 N7 H7A 120.0 . . ?
C18 N7 H7B 120.0 . . ?
H7A N7 H7B 120.0 . . ?
C24 N8 H8A 120.0 . . ?
C24 N8 H8B 120.0 . . ?
H8A N8 H8B 120.0 . . ?
C24 O4 Ag2 141.3(3) . 2_577 ?
C34 O5 C28 119.7(3) . . ?
S1 O6 Ag1 167.7(2) . . ?
S2 O11 Ag2 114.36(17) . . ?
N1 C1 C2 122.2(4) . . ?
N1 C1 H1 118.9 . . ?
C2 C1 H1 118.9 . . ?
C3 C2 C1 119.7(4) . . ?
C3 C2 H2 120.2 . . ?
C1 C2 H2 120.2 . . ?
C4 C3 C2 117.9(4) . . ?
C4 C3 C6 118.4(4) . . ?
C2 C3 C6 123.7(4) . . ?
C5 C4 C3 119.6(4) . . ?
C5 C4 H4 120.2 . . ?
C3 C4 H4 120.2 . . ?
N1 C5 C4 122.5(4) . . ?
N1 C5 H5 118.8 . . ?
C4 C5 H5 118.8 . . ?
O1 C6 N3 123.5(4) . . ?
O1 C6 C3 119.1(4) . . ?
N3 C6 C3 117.4(4) . . ?
N2 C7 C8 122.3(4) . . ?
N2 C7 H7 118.9 . . ?
C8 C7 H7 118.9 . . ?
C7 C8 C9 119.0(4) . . ?
C7 C8 H8 120.5 . . ?
C9 C8 H8 120.5 . . ?
C10 C9 C8 117.9(3) . . ?
C10 C9 C12 118.5(4) . . ?
C8 C9 C12 123.6(4) . . ?
C11 C10 C9 119.7(4) . . ?
C11 C10 H10 120.1 . . ?
C9 C10 H10 120.1 . . ?
N2 C11 C10 122.2(4) . . ?
N2 C11 H11 118.9 . . ?
C10 C11 H11 118.9 . . ?
O2 C12 N4 123.0(4) . . ?
O2 C12 C9 119.9(4) . . ?
N4 C12 C9 117.1(4) . . ?
N5 C13 C14 122.4(5) . . ?
N5 C13 H13 118.8 . . ?
C14 C13 H13 118.8 . . ?
C15 C14 C13 120.2(4) . . ?
C15 C14 H14 119.9 . . ?
C13 C14 H14 119.9 . . ?
C14 C15 C16 117.4(4) . . ?
C14 C15 C18 120.4(4) . . ?
C16 C15 C18 122.2(4) . . ?
C17 C16 C15 118.6(4) . . ?
C17 C16 H16 120.7 . . ?
C15 C16 H16 120.7 . . ?
N5 C17 C16 123.5(4) . . ?
N5 C17 H17 118.2 . . ?
C16 C17 H17 118.2 . . ?
O3 C18 N7 123.9(4) . . ?
O3 C18 C15 118.4(4) . . ?
N7 C18 C15 117.6(3) . . ?
N6 C19 C20 123.3(4) . . ?
N6 C19 H19 118.3 . . ?
C20 C19 H19 118.3 . . ?
C19 C20 C21 118.8(4) . . ?
C19 C20 H20 120.6 . . ?
C21 C20 H20 120.6 . . ?
C22 C21 C20 117.7(4) . . ?
C22 C21 C24 122.4(4) . . ?
C20 C21 C24 119.8(4) . . ?
C23 C22 C21 119.7(4) . . ?
C23 C22 H22 120.1 . . ?
C21 C22 H22 120.1 . . ?
N6 C23 C22 123.2(4) . . ?
N6 C23 H23 118.4 . . ?
C22 C23 H23 118.4 . . ?
O4 C24 N8 121.5(4) . . ?
O4 C24 C21 121.0(4) . . ?
N8 C24 C21 117.4(4) . . ?
C30 C25 C26 119.8(4) . . ?
C30 C25 S1 120.5(3) . . ?
C26 C25 S1 119.7(3) . . ?
C25 C26 C27 119.1(4) . . ?
C25 C26 H26 120.5 . . ?
C27 C26 H26 120.5 . . ?
C28 C27 C26 120.1(4) . . ?
C28 C27 H27 119.9 . . ?
C26 C27 H27 119.9 . . ?
C27 C28 C29 121.2(4) . . ?
C27 C28 O5 120.9(4) . . ?
C29 C28 O5 117.4(4) . . ?
C28 C29 C30 119.3(5) . . ?
C28 C29 H29 120.4 . . ?
C30 C29 H29 120.4 . . ?
C25 C30 C29 120.5(5) . . ?
C25 C30 H30 119.8 . . ?
C29 C30 H30 119.8 . . ?
C36 C31 C32 120.1(4) . . ?
C36 C31 S2 118.9(3) . . ?
C32 C31 S2 120.8(3) . . ?
C31 C32 C33 119.5(4) . . ?
C31 C32 H32 120.3 . . ?
C33 C32 H32 120.3 . . ?
C34 C33 C32 119.7(4) . . ?
C34 C33 H33 120.2 . . ?
C32 C33 H33 120.2 . . ?
C33 C34 C35 121.4(4) . . ?
C33 C34 O5 124.6(4) . . ?
C35 C34 O5 114.0(4) . . ?
C34 C35 C36 119.0(4) . . ?
C34 C35 H35 120.5 . . ?
C36 C35 H35 120.5 . . ?
C31 C36 C35 120.3(4) . . ?
C31 C36 H36 119.9 . . ?
C35 C36 H36 119.9 . . ?

loop_
_geom_bond_atom_site_label_1
_geom_bond_atom_site_label_2
_geom_bond_distance
_geom_bond_site_symmetry_2
_geom_bond_publ_flag
Ag1 N1 2.184(3) . ?
Ag1 N2 2.187(3) . ?
Ag1 O6 2.666(3) . ?
Ag2 N6 2.171(3) . ?
Ag2 N5 2.182(3) . ?
Ag2 O4 2.573(4) 2_577 ?
Ag2 O11 2.749(4) . ?
S1 O7 1.436(3) . ?
S1 O6 1.437(4) . ?
S1 O8 1.451(4) . ?
S1 C25 1.786(4) . ?
S2 O9 1.434(4) . ?
S2 O10 1.453(3) . ?
S2 O11 1.462(4) . ?
S2 C31 1.775(4) . ?
N1 C1 1.328(6) . ?
N1 C5 1.347(5) . ?
N2 C11 1.333(6) . ?
N2 C7 1.337(5) . ?
N3 C6 1.327(5) . ?
N3 H3A 0.8600 . ?
N3 H3B 0.8600 . ?
N4 C12 1.317(5) . ?
N4 H4A 0.8600 . ?
N4 H4B 0.8600 . ?
N5 C17 1.317(6) . ?
N5 C13 1.333(6) . ?
N6 C19 1.329(6) . ?
N6 C23 1.341(6) . ?
N7 C18 1.322(5) . ?
N7 H7A 0.8600 . ?
N7 H7B 0.8600 . ?
N8 C24 1.322(6) . ?
N8 H8A 0.8600 . ?
N8 H8B 0.8600 . ?
O1 C6 1.227(5) . ?
O2 C12 1.237(5) . ?
O3 C18 1.228(5) . ?
O4 C24 1.216(6) . ?
O4 Ag2 2.573(4) 2_577 ?
O5 C34 1.394(5) . ?
O5 C28 1.402(5) . ?
C1 C2 1.387(5) . ?
C1 H1 0.9300 . ?
C2 C3 1.381(6) . ?
C2 H2 0.9300 . ?
C3 C4 1.377(6) . ?
C3 C6 1.514(5) . ?
C4 C5 1.376(5) . ?
C4 H4 0.9300 . ?
C5 H5 0.9300 . ?
C7 C8 1.390(5) . ?
C7 H7 0.9300 . ?
C8 C9 1.390(5) . ?
C8 H8 0.9300 . ?
C9 C10 1.387(6) . ?
C9 C12 1.508(5) . ?
C10 C11 1.380(6) . ?
C10 H10 0.9300 . ?
C11 H11 0.9300 . ?
C13 C14 1.372(6) . ?
C13 H13 0.9300 . ?
C14 C15 1.372(6) . ?
C14 H14 0.9300 . ?
C15 C16 1.389(5) . ?
C15 C18 1.514(5) . ?
C16 C17 1.383(6) . ?
C16 H16 0.9300 . ?
C17 H17 0.9300 . ?
C19 C20 1.381(6) . ?
C19 H19 0.9300 . ?
C20 C21 1.386(6) . ?
C20 H20 0.9300 . ?
C21 C22 1.383(6) . ?
C21 C24 1.497(5) . ?
C22 C23 1.360(6) . ?
C22 H22 0.9300 . ?
C23 H23 0.9300 . ?
C25 C30 1.368(6) . ?
C25 C26 1.379(6) . ?
C26 C27 1.398(6) . ?
C26 H26 0.9300 . ?
C27 C28 1.349(7) . ?
C27 H27 0.9300 . ?
C28 C29 1.359(7) . ?
C29 C30 1.386(6) . ?
C29 H29 0.9300 . ?
C30 H30 0.9300 . ?
C31 C36 1.379(6) . ?
C31 C32 1.387(5) . ?
C32 C33 1.396(6) . ?
C32 H32 0.9300 . ?
C33 C34 1.362(6) . ?
C33 H33 0.9300 . ?
C34 C35 1.382(6) . ?
C35 C36 1.387(5) . ?
C35 H35 0.9300 . ?
C36 H36 0.9300 . ?

loop_
_geom_hbond_atom_site_label_D
_geom_hbond_atom_site_label_H
_geom_hbond_atom_site_label_A
_geom_hbond_distance_DH
_geom_hbond_distance_HA
_geom_hbond_distance_DA
_geom_hbond_angle_DHA
_geom_hbond_site_symmetry_A
N3 H3A O2 0.86 2.10 2.938(4) 164.1 1_465
N3 H3B O11 0.86 2.12 2.958(5) 164.0 2_566
N4 H4A O1 0.86 2.04 2.894(4) 174.3 1_645
N4 H4B O9 0.86 2.10 2.911(5) 156.8 1_645
N7 H7A O10 0.86 2.16 3.020(5) 174.7 1_545
N7 H7B O7 0.86 2.00 2.836(5) 163.5 1_455
N8 H8A O3 0.86 2.02 2.881(5) 174.3 1_465
N8 H8B O10 0.86 2.34 2.987(5) 132.3 1_455
